data_7048199
loop_
_publ_author_name
'Quezada-Miriel, Magdalena'
'Ochoa-Sanfelice, J Rub\'en'
'Mendoza-Tellez, Sebastian'
'Martinez-Otero, Diego'
'Asay, Matthew'

_publ_section_title
;
 Metalation behavior of a bis-saturated NHC ligand with a flexible m-xylyl
 linker.
;
_journal_issue 48
_journal_name_full 'Dalton transactions (Cambridge, England : 2003)'
_journal_page_first 17382
_journal_page_last 17391
_journal_paper_doi 10.1039/c8dt04181d
_journal_volume 47
_journal_year 2018
_chemical_formula_moiety 'C76 H100 Ag2 N8, 2(F6 P), 5(C2 H3 N)'
_chemical_formula_sum 'C86 H115 Ag2 F12 N13 P2'
_chemical_formula_weight 1836.58
_space_group_crystal_system triclinic
_space_group_IT_number 2
_space_group_name_Hall '-P 1'
_space_group_name_H-M_alt 'P -1'
_symmetry_space_group_name_Hall '-P 1'
_symmetry_space_group_name_H-M 'P -1'
_atom_sites_solution_hydrogens geom
_audit_creation_method SHELXL-2016/6
_audit_update_record
;
2018-06-22 deposited with the CCDC.
2018-11-21 downloaded from the CCDC.
;
_cell_angle_alpha 94.7901(5)
_cell_angle_beta 99.9807(5)
_cell_angle_gamma 100.9198(5)
_cell_formula_units_Z 1
_cell_length_a 11.8752(2)
_cell_length_b 12.8426(2)
_cell_length_c 15.1054(2)
_cell_measurement_reflns_used 9390
_cell_measurement_temperature 100(2)
_cell_measurement_theta_max 27.52
_cell_measurement_theta_min 2.45
_cell_volume 2211.58(6)
_computing_cell_refinement 'Bruker SAINT'
_computing_data_collection 'Bruker APEX2'
_computing_data_reduction 'Bruker SAINT'
_computing_molecular_graphics 'Bruker SHELXTL'
_computing_publication_material 'Bruker SHELXTL'
_computing_structure_refinement 'SHELXL-2016/6 (Sheldrick, 2016)'
_computing_structure_solution 'SHELXS-97 (Sheldrick 2008)'
_diffrn_ambient_temperature 100(2)
_diffrn_measured_fraction_theta_full 1.000
_diffrn_measured_fraction_theta_max 0.999
_diffrn_measurement_device_type 'Bruker APEX-II CCD'
_diffrn_measurement_method '\w scans'
_diffrn_radiation_monochromator mirrors
_diffrn_radiation_type MoK\a
_diffrn_radiation_wavelength 0.71073
_diffrn_reflns_av_R_equivalents 0.0212
_diffrn_reflns_av_unetI/netI 0.0112
_diffrn_reflns_Laue_measured_fraction_full 1.000
_diffrn_reflns_Laue_measured_fraction_max 0.999
_diffrn_reflns_limit_h_max 15
_diffrn_reflns_limit_h_min -15
_diffrn_reflns_limit_k_max 16
_diffrn_reflns_limit_k_min -16
_diffrn_reflns_limit_l_max 19
_diffrn_reflns_limit_l_min -19
_diffrn_reflns_number 73017
_diffrn_reflns_point_group_measured_fraction_full 1.000
_diffrn_reflns_point_group_measured_fraction_max 0.999
_diffrn_reflns_theta_full 25.242
_diffrn_reflns_theta_max 27.446
_diffrn_reflns_theta_min 1.780
_diffrn_source 'Incoatec ImuS'
_exptl_absorpt_coefficient_mu 0.555
_exptl_absorpt_correction_T_max 0.7456
_exptl_absorpt_correction_T_min 0.7158
_exptl_absorpt_correction_type multi-scan
_exptl_absorpt_process_details ' SADABS-2016/2, Sheldrick'
_exptl_crystal_colour colourless
_exptl_crystal_density_diffrn 1.379
_exptl_crystal_description Prism
_exptl_crystal_F_000 954
_exptl_crystal_size_max 0.241
_exptl_crystal_size_mid 0.194
_exptl_crystal_size_min 0.179
_refine_diff_density_max 0.477
_refine_diff_density_min -0.319
_refine_diff_density_rms 0.047
_refine_ls_extinction_method none
_refine_ls_goodness_of_fit_ref 1.038
_refine_ls_hydrogen_treatment constr
_refine_ls_matrix_type full
_refine_ls_number_parameters 572
_refine_ls_number_reflns 10113
_refine_ls_number_restraints 87
_refine_ls_restrained_S_all 1.037
_refine_ls_R_factor_all 0.0204
_refine_ls_R_factor_gt 0.0195
_refine_ls_shift/su_max 0.005
_refine_ls_shift/su_mean 0.000
_refine_ls_structure_factor_coef Fsqd
_refine_ls_weighting_details 'w=1/[\s^2^(Fo^2^)+(0.0236P)^2^+1.3216P] where P=(Fo^2^+2Fc^2^)/3'
_refine_ls_weighting_scheme calc
_refine_ls_wR_factor_gt 0.0505
_refine_ls_wR_factor_ref 0.0512
_reflns_Friedel_coverage 0.000
_reflns_number_gt 9750
_reflns_number_total 10113
_reflns_threshold_expression 'I > 2\s(I)'
_cod_data_source_file c8dt04181d2.cif
_cod_data_source_block mo_083AMS17_0m
_cod_depositor_comments 'Adding full bibliography for 7048197--7048200.cif.'
_cod_database_code 7048199
_shelx_shelxl_version_number 2016/6
_shelx_space_group_comment
; 
The symmetry employed for this shelxl refinement is uniquely defined 
by the following loop, which should always be used as a source of 
symmetry information in preference to the above space-group names. 
They are only intended as comments. 
;
_shelx_estimated_absorpt_t_min 0.878
_shelx_estimated_absorpt_t_max 0.907

loop_
_space_group_symop_operation_xyz
'x, y, z'
'-x, -y, -z'

loop_
_atom_site_label
_atom_site_type_symbol
_atom_site_fract_x
_atom_site_fract_y
_atom_site_fract_z
_atom_site_U_iso_or_equiv
_atom_site_adp_type
_atom_site_occupancy
_atom_site_site_symmetry_order
_atom_site_calc_flag
_atom_site_refinement_flags_posn
_atom_site_refinement_flags_adp
_atom_site_refinement_flags_occupancy
_atom_site_disorder_assembly
_atom_site_disorder_group
Ag1 Ag 0.11483(2) 0.29858(2) 0.66436(2) 0.01206(3) Uani 1 1 d . . . . .
P1 P 0.51575(3) 0.83488(3) 0.64449(3) 0.02217(7) Uani 1 1 d . . . . .
F1 F 0.46433(9) 0.73757(8) 0.56495(8) 0.0432(2) Uani 1 1 d . . . . .
F2 F 0.38596(8) 0.84568(8) 0.65264(7) 0.0375(2) Uani 1 1 d . . . . .
F3 F 0.51620(7) 0.91678(7) 0.57032(6) 0.02858(18) Uani 1 1 d . . . . .
F4 F 0.64634(7) 0.82453(7) 0.63539(7) 0.0323(2) Uani 1 1 d . . . . .
F5 F 0.51630(9) 0.75287(8) 0.71853(8) 0.0472(3) Uani 1 1 d . . . . .
F6 F 0.56873(8) 0.93246(7) 0.72282(6) 0.03131(19) Uani 1 1 d . . . . .
N1 N 0.14292(9) 0.76628(8) 0.43325(7) 0.01486(19) Uani 1 1 d . . . . .
N2 N 0.10474(8) 0.86902(8) 0.33074(7) 0.01339(19) Uani 1 1 d . . . . .
N3 N 0.92276(16) 0.71039(13) 0.87389(10) 0.0451(4) Uani 1 1 d . . . . .
N4 N 0.60646(14) 1.27691(14) 0.74759(12) 0.0456(4) Uani 1 1 d . . . . .
C1 C 0.05929(10) 0.78550(9) 0.36935(8) 0.0123(2) Uani 1 1 d . . . . .
C2 C 0.22977(10) 0.91348(10) 0.36887(9) 0.0175(2) Uani 1 1 d . . . . .
H2A H 0.241590 0.986770 0.400031 0.021 Uiso 1 1 calc R U . . .
H2B H 0.277672 0.914277 0.321331 0.021 Uiso 1 1 calc R U . . .
C3 C 0.25861(10) 0.83487(10) 0.43586(9) 0.0178(2) Uani 1 1 d . . . . .
H3A H 0.313523 0.792827 0.416081 0.021 Uiso 1 1 calc R U . . .
H3B H 0.292703 0.872395 0.497358 0.021 Uiso 1 1 calc R U . . .
C4 C 0.22293(10) 0.51322(10) 0.49990(8) 0.0153(2) Uani 1 1 d . . . . .
H4 H 0.223950 0.524814 0.563003 0.018 Uiso 1 1 calc R U . . .
C5 C 0.18084(10) 0.58343(10) 0.44311(8) 0.0151(2) Uani 1 1 d . . . . .
C6 C 0.18057(11) 0.56653(10) 0.35098(8) 0.0181(2) Uani 1 1 d . . . . .
H6 H 0.153227 0.614434 0.311887 0.022 Uiso 1 1 calc R U . . .
C7 C 0.22024(11) 0.47959(10) 0.31583(8) 0.0190(2) Uani 1 1 d . . . . .
H7 H 0.219249 0.468050 0.252730 0.023 Uiso 1 1 calc R U . . .
C8 C 0.13286(11) 0.67435(10) 0.48344(8) 0.0170(2) Uani 1 1 d . . . . .
H8A H 0.049468 0.647865 0.485212 0.020 Uiso 1 1 calc R U . . .
H8B H 0.175349 0.697110 0.546565 0.020 Uiso 1 1 calc R U . . .
C9 C 0.04370(10) 0.90963(9) 0.25501(8) 0.0137(2) Uani 1 1 d . . . . .
C10 C -0.01408(10) 0.99280(10) 0.27074(8) 0.0158(2) Uani 1 1 d . . . . .
C11 C -0.07306(12) 1.03011(10) 0.19560(9) 0.0201(2) Uani 1 1 d . . . . .
H11 H -0.113466 1.086159 0.204255 0.024 Uiso 1 1 calc R U . . .
C12 C -0.07328(12) 0.98628(11) 0.10855(9) 0.0231(3) Uani 1 1 d . . . . .
H12 H -0.114535 1.011864 0.058081 0.028 Uiso 1 1 calc R U . . .
C13 C -0.01359(12) 0.90525(11) 0.09473(9) 0.0220(3) Uani 1 1 d . . . . .
H13 H -0.014076 0.876166 0.034699 0.026 Uiso 1 1 calc R U . . .
C14 C 0.04717(11) 0.86578(10) 0.16766(8) 0.0171(2) Uani 1 1 d . . . . .
C15 C -0.01498(11) 1.04115(10) 0.36574(9) 0.0199(2) Uani 1 1 d . . . . .
H15 H 0.036685 1.007668 0.409222 0.024 Uiso 1 1 calc R U . . .
C16 C 0.03448(15) 1.16165(12) 0.37961(11) 0.0345(3) Uani 1 1 d . . . . .
H16A H 0.114021 1.175501 0.367357 0.052 Uiso 1 1 calc R U . . .
H16B H 0.036141 1.189937 0.442222 0.052 Uiso 1 1 calc R U . . .
H16C H -0.015036 1.196672 0.338117 0.052 Uiso 1 1 calc R U . . .
C17 C -0.13780(13) 1.01548(14) 0.38662(11) 0.0318(3) Uani 1 1 d . . . . .
H17A H -0.190669 1.046596 0.344340 0.048 Uiso 1 1 calc R U . . .
H17B H -0.136070 1.045539 0.448764 0.048 Uiso 1 1 calc R U . . .
H17C H -0.165509 0.937840 0.380158 0.048 Uiso 1 1 calc R U . . .
C18 C 0.11277(12) 0.77746(11) 0.15174(9) 0.0217(3) Uani 1 1 d . . . . .
H18 H 0.161531 0.770424 0.211066 0.026 Uiso 1 1 calc R U . . .
C19 C 0.19526(15) 0.80457(13) 0.08563(12) 0.0351(4) Uani 1 1 d . . . . .
H19A H 0.149262 0.805793 0.025372 0.053 Uiso 1 1 calc R U . . .
H19B H 0.243020 0.750434 0.082590 0.053 Uiso 1 1 calc R U . . .
H19C H 0.246263 0.874843 0.106634 0.053 Uiso 1 1 calc R U . . .
C20 C 0.02769(14) 0.67080(11) 0.11912(11) 0.0287(3) Uani 1 1 d . . . . .
H20A H -0.019430 0.674608 0.059877 0.043 Uiso 1 1 calc R U . . .
H20B H -0.023760 0.655344 0.162654 0.043 Uiso 1 1 calc R U . . .
H20C H 0.071656 0.613975 0.113878 0.043 Uiso 1 1 calc R U . . .
C21 C 0.78461(16) 0.84348(15) 0.85061(12) 0.0418(4) Uani 1 1 d . . . . .
H21A H 0.813727 0.896206 0.812229 0.063 Uiso 1 1 calc R U . . .
H21B H 0.782075 0.880044 0.909607 0.063 Uiso 1 1 calc R U . . .
H21C H 0.705841 0.804726 0.821530 0.063 Uiso 1 1 calc R U . . .
C22 C 0.86187(15) 0.76871(13) 0.86313(10) 0.0328(3) Uani 1 1 d . . . . .
C23 C 0.43943(16) 1.13683(14) 0.64498(14) 0.0424(4) Uani 1 1 d . . . . .
H23A H 0.457519 1.127558 0.584295 0.064 Uiso 1 1 calc R U . . .
H23B H 0.366071 1.162071 0.641334 0.064 Uiso 1 1 calc R U . . .
H23C H 0.431370 1.068337 0.669903 0.064 Uiso 1 1 calc R U . . .
C24 C 0.53329(15) 1.21465(13) 0.70340(12) 0.0327(3) Uani 1 1 d . . . . .
C25 C 0.5270(7) 0.9803(5) -0.0713(6) 0.073(2) Uani 0.401(4) 1 d D U P A -1
H25A H 0.548829 1.043481 -0.101666 0.088 Uiso 0.401(4) 1 calc R U P A -1
H25B H 0.499755 0.917067 -0.116465 0.088 Uiso 0.401(4) 1 calc R U P A -1
H25C H 0.595092 0.970743 -0.028234 0.088 Uiso 0.401(4) 1 calc R U P A -1
C26 C 0.4346(5) 0.9943(4) -0.0234(4) 0.0404(12) Uani 0.401(4) 1 d D U P A -1
N5 N 0.3599(8) 1.0093(6) 0.0083(6) 0.060(2) Uani 0.401(4) 1 d D U P A -1
C25A C 0.450(2) 0.9725(15) -0.1426(16) 0.048(4) Uani 0.099(4) 1 d D U P A -2
H25D H 0.397019 0.973179 -0.199883 0.073 Uiso 0.099(4) 1 calc R U P A -2
H25E H 0.477488 0.905115 -0.143510 0.073 Uiso 0.099(4) 1 calc R U P A -2
H25F H 0.517210 1.032372 -0.134711 0.073 Uiso 0.099(4) 1 calc R U P A -2
C26A C 0.389(2) 0.9825(17) -0.0683(17) 0.047(3) Uani 0.099(4) 1 d D U P A -2
N5A N 0.340(3) 0.977(3) -0.011(2) 0.054(5) Uani 0.099(4) 1 d D U P A -2
C1' C 0.28824(10) 0.38466(9) 0.68469(8) 0.0134(2) Uani 1 1 d . . . . .
N1' N 0.35102(9) 0.39289(8) 0.61968(7) 0.01439(19) Uani 1 1 d . . . . .
C2' C 0.46869(10) 0.49917(10) 0.74855(9) 0.0176(2) Uani 1 1 d . . . . .
H2'A H 0.531636 0.472358 0.785960 0.021 Uiso 1 1 calc R U . . .
H2'B H 0.480757 0.577392 0.764314 0.021 Uiso 1 1 calc R U . . .
N2' N 0.35143(9) 0.44382(8) 0.76015(7) 0.01497(19) Uani 1 1 d . . . . .
C3' C 0.46373(10) 0.46994(10) 0.64729(9) 0.0181(2) Uani 1 1 d . . . . .
H3'A H 0.464535 0.533447 0.614307 0.022 Uiso 1 1 calc R U . . .
H3'B H 0.529792 0.436712 0.636939 0.022 Uiso 1 1 calc R U . . .
C5' C 0.26343(10) 0.42648(9) 0.46531(8) 0.0143(2) Uani 1 1 d . . . . .
C6' C 0.26119(11) 0.40978(10) 0.37243(8) 0.0168(2) Uani 1 1 d . . . . .
H6' H 0.287801 0.350408 0.347982 0.020 Uiso 1 1 calc R U . . .
C8' C 0.30819(11) 0.34820(10) 0.52568(8) 0.0164(2) Uani 1 1 d . . . . .
H8'A H 0.244191 0.285406 0.522769 0.020 Uiso 1 1 calc R U . . .
H8'B H 0.372106 0.322962 0.501792 0.020 Uiso 1 1 calc R U . . .
C9' C 0.31043(10) 0.46072(10) 0.84337(8) 0.0155(2) Uani 1 1 d . . . . .
C10' C 0.24759(11) 0.54152(10) 0.85311(8) 0.0178(2) Uani 1 1 d . . . . .
C11' C 0.20610(12) 0.55480(11) 0.93366(9) 0.0224(3) Uani 1 1 d . . . . .
H11' H 0.160447 0.606972 0.941296 0.027 Uiso 1 1 calc R U . . .
C12' C 0.23078(13) 0.49280(12) 1.00245(9) 0.0255(3) Uani 1 1 d . . . . .
H12' H 0.202544 0.503193 1.056955 0.031 Uiso 1 1 calc R U . . .
C13' C 0.29647(13) 0.41567(11) 0.99215(9) 0.0236(3) Uani 1 1 d . . . . .
H13' H 0.313854 0.374545 1.040231 0.028 Uiso 1 1 calc R U . . .
C14' C 0.33738(11) 0.39756(10) 0.91235(9) 0.0179(2) Uani 1 1 d . . . . .
C15' C 0.22315(12) 0.61293(11) 0.77973(9) 0.0205(3) Uani 1 1 d . . . . .
H15' H 0.273513 0.602297 0.734507 0.025 Uiso 1 1 calc R U . . .
C16' C 0.09534(13) 0.58031(12) 0.73062(10) 0.0272(3) Uani 1 1 d . . . . .
H16D H 0.081494 0.625214 0.682143 0.041 Uiso 1 1 calc R U . . .
H16E H 0.044066 0.589598 0.773698 0.041 Uiso 1 1 calc R U . . .
H16F H 0.078695 0.505256 0.704582 0.041 Uiso 1 1 calc R U . . .
C17' C 0.25345(14) 0.73125(12) 0.81767(11) 0.0306(3) Uani 1 1 d . . . . .
H17D H 0.245329 0.774925 0.767670 0.046 Uiso 1 1 calc R U . . .
H17E H 0.334150 0.749539 0.851575 0.046 Uiso 1 1 calc R U . . .
H17F H 0.200260 0.745035 0.858060 0.046 Uiso 1 1 calc R U . . .
C18' C 0.40445(12) 0.30969(10) 0.89903(9) 0.0206(3) Uani 1 1 d . . . . .
H18' H 0.452348 0.328670 0.852162 0.025 Uiso 1 1 calc R U . . .
C19' C 0.48782(13) 0.29802(12) 0.98486(11) 0.0317(3) Uani 1 1 d . . . . .
H19D H 0.535432 0.246674 0.970633 0.047 Uiso 1 1 calc R U . . .
H19E H 0.442671 0.272419 1.030101 0.047 Uiso 1 1 calc R U . . .
H19F H 0.538909 0.367469 1.008970 0.047 Uiso 1 1 calc R U . . .
C20' C 0.31975(15) 0.20375(12) 0.86283(12) 0.0353(4) Uani 1 1 d . . . . .
H20D H 0.268034 0.212127 0.807016 0.053 Uiso 1 1 calc R U . . .
H20E H 0.272883 0.182148 0.908142 0.053 Uiso 1 1 calc R U . . .
H20F H 0.363951 0.148935 0.850102 0.053 Uiso 1 1 calc R U . . .

loop_
_atom_site_aniso_label
_atom_site_aniso_U_11
_atom_site_aniso_U_22
_atom_site_aniso_U_33
_atom_site_aniso_U_23
_atom_site_aniso_U_13
_atom_site_aniso_U_12
Ag1 0.01052(4) 0.01192(5) 0.01356(5) 0.00208(3) 0.00240(3) 0.00160(3)
P1 0.01730(15) 0.01632(16) 0.03306(19) 0.00714(13) 0.00307(13) 0.00379(12)
F1 0.0322(5) 0.0252(5) 0.0624(7) -0.0086(4) -0.0056(5) 0.0012(4)
F2 0.0210(4) 0.0513(6) 0.0460(6) 0.0192(5) 0.0118(4) 0.0113(4)
F3 0.0283(4) 0.0290(4) 0.0302(4) 0.0110(4) 0.0056(3) 0.0071(3)
F4 0.0202(4) 0.0271(4) 0.0495(5) 0.0000(4) 0.0036(4) 0.0095(3)
F5 0.0357(5) 0.0379(5) 0.0671(7) 0.0357(5) 0.0008(5) 0.0009(4)
F6 0.0359(5) 0.0289(5) 0.0288(4) 0.0007(3) 0.0048(4) 0.0085(4)
N1 0.0128(5) 0.0146(5) 0.0174(5) 0.0032(4) 0.0020(4) 0.0039(4)
N2 0.0112(4) 0.0128(5) 0.0157(5) 0.0021(4) 0.0023(4) 0.0016(4)
N3 0.0662(11) 0.0367(8) 0.0327(8) 0.0011(6) 0.0134(7) 0.0091(8)
N4 0.0373(8) 0.0501(9) 0.0545(10) 0.0048(8) 0.0189(7) 0.0131(7)
C1 0.0131(5) 0.0121(5) 0.0127(5) -0.0003(4) 0.0036(4) 0.0046(4)
C2 0.0120(5) 0.0171(6) 0.0219(6) 0.0016(5) 0.0022(4) 0.0006(4)
C3 0.0118(5) 0.0193(6) 0.0212(6) 0.0012(5) 0.0016(4) 0.0027(4)
C4 0.0154(5) 0.0171(6) 0.0138(5) 0.0021(4) 0.0031(4) 0.0043(4)
C5 0.0129(5) 0.0149(5) 0.0174(6) 0.0018(4) 0.0017(4) 0.0035(4)
C6 0.0187(6) 0.0193(6) 0.0163(6) 0.0044(5) 0.0005(4) 0.0058(5)
C7 0.0215(6) 0.0214(6) 0.0131(5) 0.0002(5) 0.0021(5) 0.0040(5)
C8 0.0196(6) 0.0180(6) 0.0163(5) 0.0054(4) 0.0044(5) 0.0088(5)
C9 0.0135(5) 0.0125(5) 0.0149(5) 0.0035(4) 0.0033(4) 0.0009(4)
C10 0.0161(5) 0.0143(5) 0.0170(6) 0.0022(4) 0.0039(4) 0.0024(4)
C11 0.0222(6) 0.0165(6) 0.0229(6) 0.0058(5) 0.0035(5) 0.0065(5)
C12 0.0261(7) 0.0244(7) 0.0183(6) 0.0095(5) 0.0012(5) 0.0042(5)
C13 0.0260(7) 0.0245(7) 0.0144(6) 0.0022(5) 0.0046(5) 0.0016(5)
C14 0.0178(6) 0.0159(6) 0.0175(6) 0.0008(4) 0.0057(5) 0.0013(4)
C15 0.0217(6) 0.0208(6) 0.0181(6) -0.0012(5) 0.0027(5) 0.0096(5)
C16 0.0394(9) 0.0241(7) 0.0354(8) -0.0104(6) 0.0064(7) 0.0020(6)
C17 0.0286(7) 0.0408(9) 0.0278(7) -0.0011(6) 0.0122(6) 0.0079(6)
C18 0.0233(6) 0.0218(6) 0.0208(6) -0.0023(5) 0.0070(5) 0.0066(5)
C19 0.0342(8) 0.0339(8) 0.0410(9) -0.0018(7) 0.0220(7) 0.0059(7)
C20 0.0325(8) 0.0200(7) 0.0338(8) -0.0017(6) 0.0092(6) 0.0053(6)
C21 0.0364(9) 0.0462(10) 0.0373(9) 0.0085(8) -0.0006(7) 0.0006(8)
C22 0.0425(9) 0.0318(8) 0.0173(6) -0.0003(6) 0.0040(6) -0.0062(7)
C23 0.0421(10) 0.0337(9) 0.0560(11) 0.0049(8) 0.0138(8) 0.0155(7)
C24 0.0341(8) 0.0337(8) 0.0419(9) 0.0119(7) 0.0221(7) 0.0188(7)
C25 0.086(5) 0.045(3) 0.114(5) 0.029(3) 0.070(4) 0.024(3)
C26 0.043(3) 0.032(2) 0.055(3) 0.017(2) 0.022(2) 0.010(2)
N5 0.064(4) 0.047(4) 0.091(5) 0.037(3) 0.047(4) 0.021(3)
C25A 0.057(8) 0.026(7) 0.077(9) 0.016(7) 0.042(7) 0.015(6)
C26A 0.053(7) 0.030(6) 0.072(7) 0.025(6) 0.032(5) 0.015(6)
N5A 0.055(9) 0.039(11) 0.073(9) 0.016(8) 0.030(7) 0.000(8)
C1' 0.0134(5) 0.0112(5) 0.0168(5) 0.0041(4) 0.0025(4) 0.0052(4)
N1' 0.0125(5) 0.0144(5) 0.0165(5) 0.0035(4) 0.0032(4) 0.0024(4)
C2' 0.0123(5) 0.0166(6) 0.0226(6) 0.0043(5) 0.0024(4) -0.0002(4)
N2' 0.0117(5) 0.0152(5) 0.0170(5) 0.0011(4) 0.0030(4) 0.0006(4)
C3' 0.0127(5) 0.0193(6) 0.0224(6) 0.0059(5) 0.0044(5) 0.0013(4)
C5' 0.0117(5) 0.0142(5) 0.0168(5) 0.0034(4) 0.0027(4) 0.0017(4)
C6' 0.0163(6) 0.0154(6) 0.0181(6) -0.0003(4) 0.0039(4) 0.0028(4)
C8' 0.0194(6) 0.0153(6) 0.0160(6) 0.0027(4) 0.0050(4) 0.0060(4)
C9' 0.0137(5) 0.0158(6) 0.0152(5) -0.0006(4) 0.0021(4) 0.0006(4)
C10' 0.0167(6) 0.0169(6) 0.0187(6) 0.0009(5) 0.0017(5) 0.0027(5)
C11' 0.0250(6) 0.0201(6) 0.0238(6) -0.0001(5) 0.0073(5) 0.0073(5)
C12' 0.0324(7) 0.0272(7) 0.0189(6) 0.0011(5) 0.0096(5) 0.0075(6)
C13' 0.0292(7) 0.0238(7) 0.0189(6) 0.0061(5) 0.0048(5) 0.0066(5)
C14' 0.0171(6) 0.0155(6) 0.0197(6) 0.0016(5) 0.0021(5) 0.0016(4)
C15' 0.0217(6) 0.0213(6) 0.0219(6) 0.0054(5) 0.0066(5) 0.0096(5)
C16' 0.0248(7) 0.0312(8) 0.0272(7) 0.0057(6) 0.0018(5) 0.0120(6)
C17' 0.0370(8) 0.0207(7) 0.0359(8) 0.0075(6) 0.0070(6) 0.0087(6)
C18' 0.0221(6) 0.0173(6) 0.0243(6) 0.0060(5) 0.0060(5) 0.0064(5)
C19' 0.0277(7) 0.0264(7) 0.0383(8) 0.0037(6) -0.0049(6) 0.0094(6)
C20' 0.0344(8) 0.0202(7) 0.0458(9) -0.0056(6) -0.0038(7) 0.0065(6)

loop_
_atom_type_symbol
_atom_type_description
_atom_type_scat_dispersion_real
_atom_type_scat_dispersion_imag
_atom_type_scat_source
C C 0.0033 0.0016 'International Tables Vol C Tables 4.2.6.8 and 6.1.1.4'
H H 0.0000 0.0000 'International Tables Vol C Tables 4.2.6.8 and 6.1.1.4'
N N 0.0061 0.0033 'International Tables Vol C Tables 4.2.6.8 and 6.1.1.4'
F F 0.0171 0.0103 'International Tables Vol C Tables 4.2.6.8 and 6.1.1.4'
P P 0.1023 0.0942 'International Tables Vol C Tables 4.2.6.8 and 6.1.1.4'
Ag Ag -0.8971 1.1015 'International Tables Vol C Tables 4.2.6.8 and 6.1.1.4'

loop_
_geom_angle_atom_site_label_1
_geom_angle_atom_site_label_2
_geom_angle_atom_site_label_3
_geom_angle
_geom_angle_site_symmetry_1
_geom_angle_site_symmetry_3
C1 Ag1 C1' 174.41(4) 2_566 .
F2 P1 F5 90.66(6) . .
F2 P1 F3 89.79(5) . .
F5 P1 F3 179.55(6) . .
F2 P1 F6 90.55(5) . .
F5 P1 F6 90.11(6) . .
F3 P1 F6 89.91(5) . .
F2 P1 F1 90.23(6) . .
F5 P1 F1 90.47(6) . .
F3 P1 F1 89.50(6) . .
F6 P1 F1 179.02(6) . .
F2 P1 F4 179.45(6) . .
F5 P1 F4 89.87(5) . .
F3 P1 F4 89.68(5) . .
F6 P1 F4 89.58(5) . .
F1 P1 F4 89.63(5) . .
C1 N1 C8 125.36(10) . .
C1 N1 C3 113.22(10) . .
C8 N1 C3 120.18(10) . .
C1 N2 C9 124.76(10) . .
C1 N2 C2 113.62(10) . .
C9 N2 C2 121.48(10) . .
N2 C1 N1 108.25(10) . .
N2 C1 Ag1 125.30(8) . 2_566
N1 C1 Ag1 126.45(9) . 2_566
N2 C2 C3 101.91(9) . .
N2 C2 H2A 111.4 . .
C3 C2 H2A 111.4 . .
N2 C2 H2B 111.4 . .
C3 C2 H2B 111.4 . .
H2A C2 H2B 109.3 . .
N1 C3 C2 102.46(9) . .
N1 C3 H3A 111.3 . .
C2 C3 H3A 111.3 . .
N1 C3 H3B 111.3 . .
C2 C3 H3B 111.3 . .
H3A C3 H3B 109.2 . .
C5' C4 C5 120.91(11) . .
C5' C4 H4 119.5 . .
C5 C4 H4 119.5 . .
C6 C5 C4 119.23(11) . .
C6 C5 C8 121.76(11) . .
C4 C5 C8 118.98(11) . .
C5 C6 C7 120.17(11) . .
C5 C6 H6 119.9 . .
C7 C6 H6 119.9 . .
C6' C7 C6 120.32(11) . .
C6' C7 H7 119.8 . .
C6 C7 H7 119.8 . .
N1 C8 C5 113.36(10) . .
N1 C8 H8A 108.9 . .
C5 C8 H8A 108.9 . .
N1 C8 H8B 108.9 . .
C5 C8 H8B 108.9 . .
H8A C8 H8B 107.7 . .
C10 C9 C14 122.51(11) . .
C10 C9 N2 119.27(10) . .
C14 C9 N2 118.20(11) . .
C11 C10 C9 117.81(11) . .
C11 C10 C15 120.22(11) . .
C9 C10 C15 121.96(11) . .
C12 C11 C10 120.74(12) . .
C12 C11 H11 119.6 . .
C10 C11 H11 119.6 . .
C11 C12 C13 120.34(12) . .
C11 C12 H12 119.8 . .
C13 C12 H12 119.8 . .
C12 C13 C14 121.00(12) . .
C12 C13 H13 119.5 . .
C14 C13 H13 119.5 . .
C13 C14 C9 117.55(12) . .
C13 C14 C18 120.57(11) . .
C9 C14 C18 121.88(11) . .
C10 C15 C17 110.75(11) . .
C10 C15 C16 111.38(11) . .
C17 C15 C16 111.35(12) . .
C10 C15 H15 107.7 . .
C17 C15 H15 107.7 . .
C16 C15 H15 107.7 . .
C15 C16 H16A 109.5 . .
C15 C16 H16B 109.5 . .
H16A C16 H16B 109.5 . .
C15 C16 H16C 109.5 . .
H16A C16 H16C 109.5 . .
H16B C16 H16C 109.5 . .
C15 C17 H17A 109.5 . .
C15 C17 H17B 109.5 . .
H17A C17 H17B 109.5 . .
C15 C17 H17C 109.5 . .
H17A C17 H17C 109.5 . .
H17B C17 H17C 109.5 . .
C14 C18 C20 110.73(11) . .
C14 C18 C19 111.58(12) . .
C20 C18 C19 111.18(12) . .
C14 C18 H18 107.7 . .
C20 C18 H18 107.7 . .
C19 C18 H18 107.7 . .
C18 C19 H19A 109.5 . .
C18 C19 H19B 109.5 . .
H19A C19 H19B 109.5 . .
C18 C19 H19C 109.5 . .
H19A C19 H19C 109.5 . .
H19B C19 H19C 109.5 . .
C18 C20 H20A 109.5 . .
C18 C20 H20B 109.5 . .
H20A C20 H20B 109.5 . .
C18 C20 H20C 109.5 . .
H20A C20 H20C 109.5 . .
H20B C20 H20C 109.5 . .
C22 C21 H21A 109.5 . .
C22 C21 H21B 109.5 . .
H21A C21 H21B 109.5 . .
C22 C21 H21C 109.5 . .
H21A C21 H21C 109.5 . .
H21B C21 H21C 109.5 . .
N3 C22 C21 179.29(17) . .
C24 C23 H23A 109.5 . .
C24 C23 H23B 109.5 . .
H23A C23 H23B 109.5 . .
C24 C23 H23C 109.5 . .
H23A C23 H23C 109.5 . .
H23B C23 H23C 109.5 . .
N4 C24 C23 178.49(19) . .
C26 C25 H25A 109.5 . .
C26 C25 H25B 109.5 . .
H25A C25 H25B 109.5 . .
C26 C25 H25C 109.5 . .
H25A C25 H25C 109.5 . .
H25B C25 H25C 109.5 . .
N5 C26 C25 174.6(8) . .
C26A C25A H25D 109.5 . .
C26A C25A H25E 109.5 . .
H25D C25A H25E 109.5 . .
C26A C25A H25F 109.5 . .
H25D C25A H25F 109.5 . .
H25E C25A H25F 109.5 . .
N5A C26A C25A 171(3) . .
N1' C1' N2' 108.68(10) . .
N1' C1' Ag1 123.68(9) . .
N2' C1' Ag1 127.55(9) . .
C1' N1' C8' 124.98(10) . .
C1' N1' C3' 113.30(10) . .
C8' N1' C3' 120.77(10) . .
N2' C2' C3' 102.14(9) . .
N2' C2' H2'A 111.3 . .
C3' C2' H2'A 111.3 . .
N2' C2' H2'B 111.3 . .
C3' C2' H2'B 111.3 . .
H2'A C2' H2'B 109.2 . .
C1' N2' C9' 125.07(10) . .
C1' N2' C2' 113.01(10) . .
C9' N2' C2' 121.77(10) . .
N1' C3' C2' 102.33(9) . .
N1' C3' H3'A 111.3 . .
C2' C3' H3'A 111.3 . .
N1' C3' H3'B 111.3 . .
C2' C3' H3'B 111.3 . .
H3'A C3' H3'B 109.2 . .
C4 C5' C6' 119.17(11) . .
C4 C5' C8' 121.81(11) . .
C6' C5' C8' 119.01(11) . .
C7 C6' C5' 120.18(11) . .
C7 C6' H6' 119.9 . .
C5' C6' H6' 119.9 . .
N1' C8' C5' 113.83(10) . .
N1' C8' H8'A 108.8 . .
C5' C8' H8'A 108.8 . .
N1' C8' H8'B 108.8 . .
C5' C8' H8'B 108.8 . .
H8'A C8' H8'B 107.7 . .
C10' C9' C14' 122.59(11) . .
C10' C9' N2' 118.55(11) . .
C14' C9' N2' 118.85(11) . .
C11' C10' C9' 117.57(12) . .
C11' C10' C15' 120.04(11) . .
C9' C10' C15' 122.39(11) . .
C12' C11' C10' 120.82(12) . .
C12' C11' H11' 119.6 . .
C10' C11' H11' 119.6 . .
C11' C12' C13' 120.36(13) . .
C11' C12' H12' 119.8 . .
C13' C12' H12' 119.8 . .
C12' C13' C14' 121.01(12) . .
C12' C13' H13' 119.5 . .
C14' C13' H13' 119.5 . .
C13' C14' C9' 117.57(12) . .
C13' C14' C18' 121.21(12) . .
C9' C14' C18' 121.17(11) . .
C10' C15' C17' 111.94(11) . .
C10' C15' C16' 110.31(11) . .
C17' C15' C16' 110.76(11) . .
C10' C15' H15' 107.9 . .
C17' C15' H15' 107.9 . .
C16' C15' H15' 107.9 . .
C15' C16' H16D 109.5 . .
C15' C16' H16E 109.5 . .
H16D C16' H16E 109.5 . .
C15' C16' H16F 109.5 . .
H16D C16' H16F 109.5 . .
H16E C16' H16F 109.5 . .
C15' C17' H17D 109.5 . .
C15' C17' H17E 109.5 . .
H17D C17' H17E 109.5 . .
C15' C17' H17F 109.5 . .
H17D C17' H17F 109.5 . .
H17E C17' H17F 109.5 . .
C14' C18' C19' 113.02(11) . .
C14' C18' C20' 110.21(11) . .
C19' C18' C20' 110.46(12) . .
C14' C18' H18' 107.6 . .
C19' C18' H18' 107.6 . .
C20' C18' H18' 107.6 . .
C18' C19' H19D 109.5 . .
C18' C19' H19E 109.5 . .
H19D C19' H19E 109.5 . .
C18' C19' H19F 109.5 . .
H19D C19' H19F 109.5 . .
H19E C19' H19F 109.5 . .
C18' C20' H20D 109.5 . .
C18' C20' H20E 109.5 . .
H20D C20' H20E 109.5 . .
C18' C20' H20F 109.5 . .
H20D C20' H20F 109.5 . .
H20E C20' H20F 109.5 . .

loop_
_geom_bond_atom_site_label_1
_geom_bond_atom_site_label_2
_geom_bond_distance
_geom_bond_site_symmetry_2
Ag1 C1 2.0971(12) 2_566
Ag1 C1' 2.1020(12) .
P1 F2 1.5980(9) .
P1 F5 1.5990(10) .
P1 F3 1.5995(9) .
P1 F6 1.6006(9) .
P1 F1 1.6074(10) .
P1 F4 1.6095(9) .
N1 C1 1.3340(15) .
N1 C8 1.4527(15) .
N1 C3 1.4770(15) .
N2 C1 1.3327(15) .
N2 C9 1.4357(15) .
N2 C2 1.4798(15) .
N3 C22 1.138(2) .
N4 C24 1.134(2) .
C2 C3 1.5304(17) .
C2 H2A 0.9900 .
C2 H2B 0.9900 .
C3 H3A 0.9900 .
C3 H3B 0.9900 .
C4 C5' 1.3922(17) .
C4 C5 1.3964(16) .
C4 H4 0.9500 .
C5 C6 1.3899(17) .
C5 C8 1.5207(16) .
C6 C7 1.3920(18) .
C6 H6 0.9500 .
C7 C6' 1.3857(18) .
C7 H7 0.9500 .
C8 H8A 0.9900 .
C8 H8B 0.9900 .
C9 C10 1.4000(17) .
C9 C14 1.4013(16) .
C10 C11 1.3967(17) .
C10 C15 1.5179(17) .
C11 C12 1.3858(19) .
C11 H11 0.9500 .
C12 C13 1.387(2) .
C12 H12 0.9500 .
C13 C14 1.3955(18) .
C13 H13 0.9500 .
C14 C18 1.5183(17) .
C15 C17 1.5264(19) .
C15 C16 1.531(2) .
C15 H15 1.0000 .
C16 H16A 0.9800 .
C16 H16B 0.9800 .
C16 H16C 0.9800 .
C17 H17A 0.9800 .
C17 H17B 0.9800 .
C17 H17C 0.9800 .
C18 C20 1.5266(19) .
C18 C19 1.5316(19) .
C18 H18 1.0000 .
C19 H19A 0.9800 .
C19 H19B 0.9800 .
C19 H19C 0.9800 .
C20 H20A 0.9800 .
C20 H20B 0.9800 .
C20 H20C 0.9800 .
C21 C22 1.450(3) .
C21 H21A 0.9800 .
C21 H21B 0.9800 .
C21 H21C 0.9800 .
C23 C24 1.452(3) .
C23 H23A 0.9800 .
C23 H23B 0.9800 .
C23 H23C 0.9800 .
C25 C26 1.445(6) .
C25 H25A 0.9800 .
C25 H25B 0.9800 .
C25 H25C 0.9800 .
C26 N5 1.118(7) .
C25A C26A 1.449(10) .
C25A H25D 0.9800 .
C25A H25E 0.9800 .
C25A H25F 0.9800 .
C26A N5A 1.115(10) .
C1' N1' 1.3313(15) .
C1' N2' 1.3351(15) .
N1' C8' 1.4516(15) .
N1' C3' 1.4767(15) .
C2' N2' 1.4851(15) .
C2' C3' 1.5325(18) .
C2' H2'A 0.9900 .
C2' H2'B 0.9900 .
N2' C9' 1.4392(15) .
C3' H3'A 0.9900 .
C3' H3'B 0.9900 .
C5' C6' 1.3962(17) .
C5' C8' 1.5206(16) .
C6' H6' 0.9500 .
C8' H8'A 0.9900 .
C8' H8'B 0.9900 .
C9' C10' 1.4005(17) .
C9' C14' 1.4035(17) .
C10' C11' 1.3990(18) .
C10' C15' 1.5207(17) .
C11' C12' 1.386(2) .
C11' H11' 0.9500 .
C12' C13' 1.387(2) .
C12' H12' 0.9500 .
C13' C14' 1.3935(18) .
C13' H13' 0.9500 .
C14' C18' 1.5187(17) .
C15' C17' 1.5306(19) .
C15' C16' 1.5318(19) .
C15' H15' 1.0000 .
C16' H16D 0.9800 .
C16' H16E 0.9800 .
C16' H16F 0.9800 .
C17' H17D 0.9800 .
C17' H17E 0.9800 .
C17' H17F 0.9800 .
C18' C19' 1.5255(19) .
C18' C20' 1.526(2) .
C18' H18' 1.0000 .
C19' H19D 0.9800 .
C19' H19E 0.9800 .
C19' H19F 0.9800 .
C20' H20D 0.9800 .
C20' H20E 0.9800 .
C20' H20F 0.9800 .

loop_
_geom_torsion_atom_site_label_1
_geom_torsion_atom_site_label_2
_geom_torsion_atom_site_label_3
_geom_torsion_atom_site_label_4
_geom_torsion
_geom_torsion_site_symmetry_4
C9 N2 C1 N1 175.82(10) .
C2 N2 C1 N1 0.12(13) .
C9 N2 C1 Ag1 -5.03(16) 2_566
C2 N2 C1 Ag1 179.27(8) 2_566
C8 N1 C1 N2 -172.18(10) .
C3 N1 C1 N2 -5.00(14) .
C8 N1 C1 Ag1 8.68(17) 2_566
C3 N1 C1 Ag1 175.86(8) 2_566
C1 N2 C2 C3 4.35(13) .
C9 N2 C2 C3 -171.50(10) .
C1 N1 C3 C2 7.44(13) .
C8 N1 C3 C2 175.36(10) .
N2 C2 C3 N1 -6.49(12) .
C5' C4 C5 C6 -0.56(18) .
C5' C4 C5 C8 177.48(11) .
C4 C5 C6 C7 0.96(18) .
C8 C5 C6 C7 -177.03(12) .
C5 C6 C7 C6' -0.54(19) .
C1 N1 C8 C5 95.22(14) .
C3 N1 C8 C5 -71.13(14) .
C6 C5 C8 N1 -29.09(16) .
C4 C5 C8 N1 152.92(11) .
C1 N2 C9 C10 93.70(14) .
C2 N2 C9 C10 -90.92(14) .
C1 N2 C9 C14 -87.97(14) .
C2 N2 C9 C14 87.41(14) .
C14 C9 C10 C11 2.03(18) .
N2 C9 C10 C11 -179.71(11) .
C14 C9 C10 C15 -178.68(11) .
N2 C9 C10 C15 -0.43(17) .
C9 C10 C11 C12 -0.42(19) .
C15 C10 C11 C12 -179.72(12) .
C10 C11 C12 C13 -0.7(2) .
C11 C12 C13 C14 0.4(2) .
C12 C13 C14 C9 1.17(19) .
C12 C13 C14 C18 -179.67(12) .
C10 C9 C14 C13 -2.40(18) .
N2 C9 C14 C13 179.33(11) .
C10 C9 C14 C18 178.45(11) .
N2 C9 C14 C18 0.17(17) .
C11 C10 C15 C17 66.68(16) .
C9 C10 C15 C17 -112.59(14) .
C11 C10 C15 C16 -57.82(16) .
C9 C10 C15 C16 122.91(13) .
C13 C14 C18 C20 -72.67(16) .
C9 C14 C18 C20 106.46(14) .
C13 C14 C18 C19 51.74(17) .
C9 C14 C18 C19 -129.12(13) .
N2' C1' N1' C8' -173.90(10) .
Ag1 C1' N1' C8' 2.74(16) .
N2' C1' N1' C3' -5.00(14) .
Ag1 C1' N1' C3' 171.65(8) .
N1' C1' N2' C9' 175.73(11) .
Ag1 C1' N2' C9' -0.75(17) .
N1' C1' N2' C2' 0.16(14) .
Ag1 C1' N2' C2' -176.32(8) .
C3' C2' N2' C1' 4.28(13) .
C3' C2' N2' C9' -171.45(10) .
C1' N1' C3' C2' 7.38(13) .
C8' N1' C3' C2' 176.81(10) .
N2' C2' C3' N1' -6.42(12) .
C5 C4 C5' C6' -0.26(18) .
C5 C4 C5' C8' -179.20(11) .
C6 C7 C6' C5' -0.30(19) .
C4 C5' C6' C7 0.69(18) .
C8' C5' C6' C7 179.66(11) .
C1' N1' C8' C5' 94.66(14) .
C3' N1' C8' C5' -73.47(14) .
C4 C5' C8' N1' -24.72(16) .
C6' C5' C8' N1' 156.33(11) .
C1' N2' C9' C10' -84.14(15) .
C2' N2' C9' C10' 91.06(14) .
C1' N2' C9' C14' 97.44(14) .
C2' N2' C9' C14' -87.36(14) .
C14' C9' C10' C11' -3.18(19) .
N2' C9' C10' C11' 178.46(11) .
C14' C9' C10' C15' 177.28(12) .
N2' C9' C10' C15' -1.08(18) .
C9' C10' C11' C12' 2.6(2) .
C15' C10' C11' C12' -177.88(13) .
C10' C11' C12' C13' -0.5(2) .
C11' C12' C13' C14' -1.0(2) .
C12' C13' C14' C9' 0.5(2) .
C12' C13' C14' C18' -177.08(13) .
C10' C9' C14' C13' 1.67(19) .
N2' C9' C14' C13' -179.97(11) .
C10' C9' C14' C18' 179.25(12) .
N2' C9' C14' C18' -2.39(17) .
C11' C10' C15' C17' 49.34(17) .
C9' C10' C15' C17' -131.13(13) .
C11' C10' C15' C16' -74.47(15) .
C9' C10' C15' C16' 105.06(14) .
C13' C14' C18' C19' -38.33(18) .
C9' C14' C18' C19' 144.18(13) .
C13' C14' C18' C20' 85.81(16) .
C9' C14' C18' C20' -91.68(15) .
